data_7107872
loop_
_publ_author_name
'Min-Qiang Jia'
'Shu-Li You'

_publ_section_title
;
 Desymmetrization of cyclohexadienones viaD-camphor-derived triazolium
 salt catalyzed intramolecular Stetter reaction
;
_journal_name_full Chem.Commun.
_journal_page_first 6363
_journal_paper_doi 10.1039/c2cc32783j
_journal_volume 48
_journal_year 2012
_chemical_absolute_configuration ad
_chemical_formula_sum 'C17 H12 I N O3'
_chemical_formula_weight 405.18
_chemical_name_systematic
;
?
;
_space_group_IT_number 19
_symmetry_cell_setting orthorhombic
_symmetry_space_group_name_Hall 'P 2ac 2ab'
_symmetry_space_group_name_H-M 'P 21 21 21'
_atom_sites_solution_hydrogens geom
_atom_sites_solution_primary direct
_atom_sites_solution_secondary difmap
_audit_creation_method SHELXL-97
_cell_angle_alpha 90.00
_cell_angle_beta 90.00
_cell_angle_gamma 90.00
_cell_formula_units_Z 8
_cell_length_a 9.5004(5)
_cell_length_b 14.8567(7)
_cell_length_c 21.8984(11)
_cell_measurement_reflns_used 6348
_cell_measurement_temperature 293(2)
_cell_measurement_theta_max 47.397
_cell_measurement_theta_min 4.621
_cell_volume 3090.8(3)
_computing_cell_refinement 'Bruker SMART'
_computing_data_collection 'Bruker SMART'
_computing_data_reduction 'Bruker SHELXTL'
_computing_molecular_graphics 'Bruker SHELXTL'
_computing_publication_material 'Bruker SHELXTL'
_computing_structure_refinement 'SHELXL-97 (Sheldrick, 1997)'
_computing_structure_solution 'SHELXS-97 (Sheldrick, 1990)'
_diffrn_ambient_temperature 293(2)
_diffrn_measured_fraction_theta_full 1.000
_diffrn_measured_fraction_theta_max 1.000
_diffrn_measurement_device_type 'CCD area detector'
_diffrn_measurement_method 'phi and omega scans'
_diffrn_radiation_monochromator graphite
_diffrn_radiation_source 'fine-focus sealed tube'
_diffrn_radiation_type MoK\a
_diffrn_radiation_wavelength 0.71073
_diffrn_reflns_av_R_equivalents 0.0283
_diffrn_reflns_av_sigmaI/netI 0.0357
_diffrn_reflns_limit_h_max 11
_diffrn_reflns_limit_h_min -11
_diffrn_reflns_limit_k_max 16
_diffrn_reflns_limit_k_min -18
_diffrn_reflns_limit_l_max 27
_diffrn_reflns_limit_l_min -25
_diffrn_reflns_number 18928
_diffrn_reflns_theta_full 26.00
_diffrn_reflns_theta_max 26.00
_diffrn_reflns_theta_min 1.66
_exptl_absorpt_coefficient_mu 2.084
_exptl_absorpt_correction_T_max 1.00000
_exptl_absorpt_correction_T_min 0.49889
_exptl_absorpt_correction_type empirical
_exptl_absorpt_process_details sadabs
_exptl_crystal_colour colorless
_exptl_crystal_density_diffrn 1.741
_exptl_crystal_density_method 'not measured'
_exptl_crystal_description prismatic
_exptl_crystal_F_000 1584
_exptl_crystal_size_max 0.316
_exptl_crystal_size_mid 0.203
_exptl_crystal_size_min 0.157
_refine_diff_density_max 0.821
_refine_diff_density_min -0.327
_refine_diff_density_rms 0.073
_refine_ls_abs_structure_details 'Flack H D (1983), Acta Cryst. A39, 876-881'
_refine_ls_abs_structure_Flack -0.01(2)
_refine_ls_extinction_method none
_refine_ls_goodness_of_fit_ref 1.061
_refine_ls_hydrogen_treatment constr
_refine_ls_matrix_type full
_refine_ls_number_parameters 397
_refine_ls_number_reflns 6087
_refine_ls_number_restraints 0
_refine_ls_restrained_S_all 1.061
_refine_ls_R_factor_all 0.0408
_refine_ls_R_factor_gt 0.0362
_refine_ls_shift/su_max 0.001
_refine_ls_shift/su_mean 0.000
_refine_ls_structure_factor_coef Fsqd
_refine_ls_weighting_details 'calc w=1/[\s^2^(Fo^2^)+(0.0391P)^2^+0.7537P] where P=(Fo^2^+2Fc^2^)/3'
_refine_ls_weighting_scheme calc
_refine_ls_wR_factor_gt 0.0799
_refine_ls_wR_factor_ref 0.0824
_reflns_number_gt 5546
_reflns_number_total 6087
_reflns_threshold_expression >2sigma(I)
_cod_data_source_file c2cc32783j.txt
_cod_data_source_block cd211527
_cod_original_sg_symbol_H-M P2(1)2(1)2(1)
_cod_database_code 7107872

loop_
_symmetry_equiv_pos_as_xyz
'x, y, z'
'-x+1/2, -y, z+1/2'
'-x, y+1/2, -z+1/2'
'x+1/2, -y+1/2, -z'

loop_
_atom_site_label
_atom_site_type_symbol
_atom_site_fract_x
_atom_site_fract_y
_atom_site_fract_z
_atom_site_U_iso_or_equiv
_atom_site_adp_type
_atom_site_occupancy
_atom_site_symmetry_multiplicity
_atom_site_calc_flag
_atom_site_refinement_flags
I1 I 0.48645(4) 0.52502(2) 0.979473(15) 0.06832(12) Uani 1 1 d .
I1' I 0.64820(4) 0.42439(2) 0.795726(17) 0.07005(12) Uani 1 1 d .
N1 N 0.0692(4) 0.5946(3) 0.92951(18) 0.0584(10) Uani 1 1 d .
N1' N 0.2579(4) 0.3035(3) 0.84158(18) 0.0555(10) Uani 1 1 d .
O1 O 0.1413(5) 0.4642(2) 0.97676(18) 0.0802(11) Uani 1 1 d .
O2 O -0.0249(6) 0.8613(3) 0.77702(19) 0.1009(15) Uani 1 1 d .
O3 O -0.1174(4) 0.5872(2) 0.79254(18) 0.0753(10) Uani 1 1 d .
O1' O 0.2996(5) 0.4537(3) 0.82357(19) 0.0803(12) Uani 1 1 d .
O2' O 0.2671(5) -0.0099(3) 0.9565(2) 0.0957(14) Uani 1 1 d .
O3' O 0.0927(4) 0.2314(3) 0.97541(16) 0.0674(9) Uani 1 1 d .
C1 C 0.1669(6) 0.5380(3) 0.9539(2) 0.0598(12) Uani 1 1 d .
C2 C 0.3041(5) 0.5823(3) 0.9458(2) 0.0528(11) Uani 1 1 d .
C3 C 0.2919(5) 0.6561(3) 0.91332(19) 0.0473(10) Uani 1 1 d .
C4 C 0.1395(5) 0.6681(3) 0.89607(19) 0.0465(10) Uani 1 1 d .
C5 C 0.0756(5) 0.7571(3) 0.9148(2) 0.0581(12) Uani 1 1 d .
H5 H 0.0730 0.7710 0.9562 0.070 Uiso 1 1 calc R
C6 C 0.0230(6) 0.8166(3) 0.8760(2) 0.0633(13) Uani 1 1 d .
H6 H -0.0198 0.8679 0.8917 0.076 Uiso 1 1 calc R
C7 C 0.0288(6) 0.8056(3) 0.8099(2) 0.0611(13) Uani 1 1 d .
C8 C 0.1035(5) 0.7257(3) 0.7852(2) 0.0549(11) Uani 1 1 d .
H8A H 0.2000 0.7422 0.7761 0.066 Uiso 1 1 calc R
H8B H 0.0591 0.7076 0.7472 0.066 Uiso 1 1 calc R
C9 C 0.1037(5) 0.6464(3) 0.8288(2) 0.0467(10) Uani 1 1 d .
H9 H 0.1739 0.6033 0.8141 0.056 Uiso 1 1 calc R
C10 C -0.0355(5) 0.5973(3) 0.8331(2) 0.0545(11) Uani 1 1 d .
C11 C -0.0566(6) 0.5635(4) 0.8982(3) 0.0699(15) Uani 1 1 d .
H11A H -0.1407 0.5892 0.9163 0.084 Uiso 1 1 calc R
H11B H -0.0635 0.4984 0.8993 0.084 Uiso 1 1 calc R
C12 C 0.4040(5) 0.7179(3) 0.8923(2) 0.0473(10) Uani 1 1 d .
C13 C 0.5110(6) 0.6852(3) 0.8546(2) 0.0594(12) Uani 1 1 d .
H13 H 0.5097 0.6252 0.8425 0.071 Uiso 1 1 calc R
C14 C 0.6177(6) 0.7400(4) 0.8351(3) 0.0725(15) Uani 1 1 d .
H14 H 0.6866 0.7175 0.8091 0.087 Uiso 1 1 calc R
C15 C 0.6235(6) 0.8268(4) 0.8536(3) 0.0797(18) Uani 1 1 d .
H15 H 0.6965 0.8638 0.8406 0.096 Uiso 1 1 calc R
C16 C 0.5209(7) 0.8601(4) 0.8918(3) 0.0828(18) Uani 1 1 d .
H16 H 0.5257 0.9196 0.9048 0.099 Uiso 1 1 calc R
C17 C 0.4126(6) 0.8071(3) 0.9107(3) 0.0663(14) Uani 1 1 d .
H17 H 0.3437 0.8308 0.9363 0.080 Uiso 1 1 calc R
C1' C 0.3389(6) 0.3766(3) 0.8275(2) 0.0566(12) Uani 1 1 d .
C2' C 0.4841(5) 0.3410(3) 0.82175(19) 0.0482(10) Uani 1 1 d .
C3' C 0.4913(5) 0.2557(3) 0.83940(16) 0.0419(9) Uani 1 1 d .
C4' C 0.3452(5) 0.2270(3) 0.85979(18) 0.0430(9) Uani 1 1 d .
C5' C 0.2922(5) 0.1415(4) 0.8315(2) 0.0590(13) Uani 1 1 d .
H5' H 0.2767 0.1404 0.7896 0.071 Uiso 1 1 calc R
C6' C 0.2662(6) 0.0674(4) 0.8633(3) 0.0708(16) Uani 1 1 d .
H6' H 0.2280 0.0181 0.8430 0.085 Uiso 1 1 calc R
C7' C 0.2947(5) 0.0594(3) 0.9287(3) 0.0626(14) Uani 1 1 d .
C8' C 0.3593(6) 0.1374(3) 0.9609(2) 0.0562(11) Uani 1 1 d .
H8'1 H 0.4607 0.1297 0.9621 0.067 Uiso 1 1 calc R
H8'2 H 0.3252 0.1393 1.0026 0.067 Uiso 1 1 calc R
C9' C 0.3247(4) 0.2249(3) 0.92958(18) 0.0418(9) Uani 1 1 d .
H9' H 0.3826 0.2725 0.9477 0.050 Uiso 1 1 calc R
C10' C 0.1699(5) 0.2520(3) 0.9355(2) 0.0512(11) Uani 1 1 d .
C11' C 0.1319(6) 0.3089(4) 0.8789(3) 0.0673(14) Uani 1 1 d .
H11C H 0.0513 0.2839 0.8576 0.081 Uiso 1 1 calc R
H11D H 0.1114 0.3707 0.8902 0.081 Uiso 1 1 calc R
C12' C 0.6122(5) 0.1937(3) 0.84376(18) 0.0406(9) Uani 1 1 d .
C13' C 0.6240(6) 0.1195(3) 0.80523(19) 0.0518(11) Uani 1 1 d .
H13' H 0.5557 0.1088 0.7757 0.062 Uiso 1 1 calc R
C14' C 0.7373(6) 0.0617(3) 0.8110(2) 0.0622(13) Uani 1 1 d .
H14' H 0.7458 0.0129 0.7847 0.075 Uiso 1 1 calc R
C15' C 0.8359(6) 0.0758(4) 0.8546(3) 0.0657(13) Uani 1 1 d .
H15' H 0.9112 0.0361 0.8585 0.079 Uiso 1 1 calc R
C16' C 0.8252(6) 0.1476(4) 0.8929(3) 0.0682(14) Uani 1 1 d .
H16' H 0.8924 0.1563 0.9232 0.082 Uiso 1 1 calc R
C17' C 0.7152(5) 0.2074(3) 0.8870(2) 0.0532(11) Uani 1 1 d .
H17' H 0.7105 0.2574 0.9125 0.064 Uiso 1 1 calc R

loop_
_atom_site_aniso_label
_atom_site_aniso_U_11
_atom_site_aniso_U_22
_atom_site_aniso_U_33
_atom_site_aniso_U_23
_atom_site_aniso_U_13
_atom_site_aniso_U_12
I1 0.0730(2) 0.0699(2) 0.06210(19) 0.01466(15) -0.02111(17) 0.01300(18)
I1' 0.0838(3) 0.04773(17) 0.0787(2) 0.01280(17) 0.0199(2) -0.00868(17)
N1 0.057(2) 0.060(3) 0.058(2) 0.0137(19) -0.0035(19) -0.010(2)
N1' 0.052(2) 0.061(2) 0.054(2) 0.0057(18) -0.0081(18) 0.0052(19)
O1 0.096(3) 0.068(2) 0.076(2) 0.034(2) -0.019(2) -0.021(2)
O2 0.135(4) 0.077(3) 0.091(3) 0.023(2) -0.006(3) 0.045(3)
O3 0.064(2) 0.079(2) 0.083(2) 0.009(2) -0.032(2) -0.0081(19)
O1' 0.092(3) 0.062(2) 0.087(3) 0.0222(19) -0.007(2) 0.020(2)
O2' 0.100(3) 0.052(2) 0.135(4) 0.014(2) 0.054(3) -0.008(2)
O3' 0.0533(19) 0.091(3) 0.058(2) -0.0143(19) 0.0135(17) -0.0068(18)
C1 0.071(3) 0.060(3) 0.048(2) 0.011(2) -0.009(2) -0.007(3)
C2 0.054(3) 0.047(2) 0.057(3) 0.006(2) -0.017(2) 0.002(2)
C3 0.053(3) 0.044(2) 0.045(2) -0.0057(18) -0.0026(19) 0.005(2)
C4 0.051(3) 0.044(2) 0.044(2) 0.0023(17) 0.001(2) 0.001(2)
C5 0.054(3) 0.064(3) 0.056(3) -0.011(2) 0.001(2) 0.006(2)
C6 0.060(3) 0.050(3) 0.081(3) -0.005(2) -0.006(3) 0.021(3)
C7 0.058(3) 0.049(3) 0.076(3) 0.013(2) -0.003(3) 0.008(2)
C8 0.062(3) 0.053(2) 0.050(3) 0.010(2) 0.001(2) 0.010(2)
C9 0.044(2) 0.046(2) 0.051(2) 0.0037(19) -0.0014(19) 0.0071(19)
C10 0.052(3) 0.045(2) 0.067(3) 0.001(2) -0.010(2) 0.004(2)
C11 0.053(3) 0.071(3) 0.085(4) 0.019(3) -0.008(3) -0.013(3)
C12 0.048(2) 0.042(2) 0.051(2) 0.0060(19) -0.012(2) 0.0057(19)
C13 0.061(3) 0.053(3) 0.065(3) -0.003(2) 0.005(3) 0.007(3)
C14 0.051(3) 0.082(4) 0.084(4) 0.004(3) 0.011(3) 0.008(3)
C15 0.047(3) 0.070(4) 0.122(5) 0.025(4) 0.008(3) 0.001(3)
C16 0.071(4) 0.041(3) 0.136(5) 0.005(3) -0.010(4) -0.007(3)
C17 0.058(3) 0.050(3) 0.092(4) -0.007(3) 0.007(3) 0.008(2)
C1' 0.072(3) 0.052(3) 0.046(2) 0.006(2) -0.008(2) 0.009(3)
C2' 0.057(3) 0.039(2) 0.048(2) 0.0030(17) 0.003(2) -0.006(2)
C3' 0.048(2) 0.044(2) 0.0339(18) -0.0049(15) -0.0056(18) -0.004(2)
C4' 0.042(2) 0.045(2) 0.041(2) -0.0037(17) -0.0048(18) -0.003(2)
C5' 0.052(3) 0.071(3) 0.054(3) -0.022(2) -0.002(2) -0.009(2)
C6' 0.058(3) 0.056(3) 0.098(4) -0.027(3) 0.020(3) -0.022(3)
C7' 0.052(3) 0.047(3) 0.089(4) 0.001(2) 0.034(3) -0.002(2)
C8' 0.055(3) 0.059(3) 0.055(3) 0.010(2) 0.007(2) -0.001(2)
C9' 0.040(2) 0.041(2) 0.044(2) -0.0045(17) -0.0025(17) -0.0058(18)
C10' 0.054(3) 0.048(2) 0.051(3) -0.0153(19) -0.005(2) -0.003(2)
C11' 0.053(3) 0.077(3) 0.072(3) 0.007(3) -0.007(3) 0.008(3)
C12' 0.049(3) 0.0318(19) 0.041(2) 0.0036(16) 0.0102(18) -0.0090(17)
C13' 0.068(3) 0.043(2) 0.044(2) -0.0039(18) 0.001(2) -0.007(2)
C14' 0.079(4) 0.040(2) 0.068(3) -0.002(2) 0.018(3) 0.000(2)
C15' 0.057(3) 0.057(3) 0.083(4) 0.014(3) 0.009(3) 0.010(3)
C16' 0.053(3) 0.073(3) 0.079(4) 0.009(3) -0.009(3) -0.003(3)
C17' 0.059(3) 0.052(3) 0.049(3) -0.008(2) -0.003(2) -0.011(2)

loop_
_atom_type_symbol
_atom_type_description
_atom_type_scat_dispersion_real
_atom_type_scat_dispersion_imag
_atom_type_scat_source
C C 0.0033 0.0016 'International Tables Vol C Tables 4.2.6.8 and 6.1.1.4'
H H 0.0000 0.0000 'International Tables Vol C Tables 4.2.6.8 and 6.1.1.4'
N N 0.0061 0.0033 'International Tables Vol C Tables 4.2.6.8 and 6.1.1.4'
O O 0.0106 0.0060 'International Tables Vol C Tables 4.2.6.8 and 6.1.1.4'
I I -0.4742 1.8119 'International Tables Vol C Tables 4.2.6.8 and 6.1.1.4'

loop_
_geom_angle_atom_site_label_1
_geom_angle_atom_site_label_2
_geom_angle_atom_site_label_3
_geom_angle
C1 N1 C11 123.4(4)
C1 N1 C4 110.1(4)
C11 N1 C4 111.9(4)
C1' N1' C11' 123.2(4)
C1' N1' C4' 111.1(4)
C11' N1' C4' 110.9(4)
O1 C1 N1 125.1(5)
O1 C1 C2 128.5(5)
N1 C1 C2 106.3(4)
C3 C2 C1 111.1(4)
C3 C2 I1 127.7(4)
C1 C2 I1 121.1(3)
C2 C3 C12 128.6(4)
C2 C3 C4 108.7(4)
C12 C3 C4 122.7(4)
N1 C4 C3 102.9(4)
N1 C4 C5 109.3(4)
C3 C4 C5 115.0(4)
N1 C4 C9 102.6(4)
C3 C4 C9 115.2(4)
C5 C4 C9 110.7(4)
C6 C5 C4 124.1(5)
C6 C5 H5 118.0
C4 C5 H5 118.0
C5 C6 C7 123.3(4)
C5 C6 H6 118.4
C7 C6 H6 118.4
O2 C7 C6 119.9(5)
O2 C7 C8 122.2(5)
C6 C7 C8 118.0(4)
C7 C8 C9 113.1(4)
C7 C8 H8A 109.0
C9 C8 H8A 109.0
C7 C8 H8B 109.0
C9 C8 H8B 109.0
H8A C8 H8B 107.8
C10 C9 C8 114.4(4)
C10 C9 C4 103.5(4)
C8 C9 C4 116.0(4)
C10 C9 H9 107.5
C8 C9 H9 107.5
C4 C9 H9 107.5
O3 C10 C9 125.8(5)
O3 C10 C11 124.8(5)
C9 C10 C11 109.4(4)
N1 C11 C10 103.2(4)
N1 C11 H11A 111.1
C10 C11 H11A 111.1
N1 C11 H11B 111.1
C10 C11 H11B 111.1
H11A C11 H11B 109.1
C17 C12 C13 117.5(5)
C17 C12 C3 123.0(4)
C13 C12 C3 119.5(4)
C14 C13 C12 121.1(5)
C14 C13 H13 119.5
C12 C13 H13 119.5
C15 C14 C13 120.3(6)
C15 C14 H14 119.9
C13 C14 H14 119.9
C14 C15 C16 119.7(6)
C14 C15 H15 120.1
C16 C15 H15 120.1
C17 C16 C15 120.8(5)
C17 C16 H16 119.6
C15 C16 H16 119.6
C16 C17 C12 120.6(5)
C16 C17 H17 119.7
C12 C17 H17 119.7
O1' C1' N1' 126.5(5)
O1' C1' C2' 128.3(5)
N1' C1' C2' 105.1(4)
C3' C2' C1' 111.4(4)
C3' C2' I1' 127.8(4)
C1' C2' I1' 120.7(3)
C2' C3' C12' 130.9(4)
C2' C3' C4' 107.9(4)
C12' C3' C4' 121.1(3)
N1' C4' C5' 110.8(4)
N1' C4' C3' 102.7(3)
C5' C4' C3' 115.1(4)
N1' C4' C9' 102.3(3)
C5' C4' C9' 110.5(4)
C3' C4' C9' 114.4(3)
C6' C5' C4' 123.3(5)
C6' C5' H5' 118.4
C4' C5' H5' 118.4
C5' C6' C7' 123.2(5)
C5' C6' H6' 118.4
C7' C6' H6' 118.4
O2' C7' C6' 121.0(5)
O2' C7' C8' 120.6(6)
C6' C7' C8' 118.5(4)
C7' C8' C9' 111.5(4)
C7' C8' H8'1 109.3
C9' C8' H8'1 109.3
C7' C8' H8'2 109.3
C9' C8' H8'2 109.3
H8'1 C8' H8'2 108.0
C8' C9' C10' 113.4(4)
C8' C9' C4' 116.1(4)
C10' C9' C4' 101.6(3)
C8' C9' H9' 108.4
C10' C9' H9' 108.4
C4' C9' H9' 108.4
O3' C10' C9' 126.3(4)
O3' C10' C11' 126.2(5)
C9' C10' C11' 107.5(4)
N1' C11' C10' 103.2(4)
N1' C11' H11C 111.1
C10' C11' H11C 111.1
N1' C11' H11D 111.1
C10' C11' H11D 111.1
H11C C11' H11D 109.1
C17' C12' C13' 118.5(4)
C17' C12' C3' 120.4(4)
C13' C12' C3' 121.1(4)
C14' C13' C12' 119.9(4)
C14' C13' H13' 120.0
C12' C13' H13' 120.0
C15' C14' C13' 120.5(5)
C15' C14' H14' 119.7
C13' C14' H14' 119.7
C14' C15' C16' 120.2(5)
C14' C15' H15' 119.9
C16' C15' H15' 119.9
C15' C16' C17' 120.4(5)
C15' C16' H16' 119.8
C17' C16' H16' 119.8
C12' C17' C16' 120.5(4)
C12' C17' H17' 119.8
C16' C17' H17' 119.8

loop_
_geom_bond_atom_site_label_1
_geom_bond_atom_site_label_2
_geom_bond_distance
I1 C2 2.066(4)
I1' C2' 2.072(4)
N1 C1 1.361(7)
N1 C11 1.453(6)
N1 C4 1.475(6)
N1' C1' 1.365(7)
N1' C11' 1.452(7)
N1' C4' 1.463(6)
O1 C1 1.230(6)
O2 C7 1.210(6)
O3 C10 1.191(6)
O1' C1' 1.208(6)
O2' C7' 1.223(6)
O3' C10' 1.182(6)
C1 C2 1.471(7)
C2 C3 1.312(6)
C3 C12 1.480(7)
C3 C4 1.506(7)
C4 C5 1.512(6)
C4 C9 1.546(6)
C5 C6 1.323(7)
C5 H5 0.9300
C6 C7 1.459(7)
C6 H6 0.9300
C7 C8 1.485(7)
C8 C9 1.517(6)
C8 H8A 0.9700
C8 H8B 0.9700
C9 C10 1.513(7)
C9 H9 0.9800
C10 C11 1.525(7)
C11 H11A 0.9700
C11 H11B 0.9700
C12 C17 1.388(7)
C12 C13 1.397(7)
C13 C14 1.369(8)
C13 H13 0.9300
C14 C15 1.353(9)
C14 H14 0.9300
C15 C16 1.376(9)
C15 H15 0.9300
C16 C17 1.361(8)
C16 H16 0.9300
C17 H17 0.9300
C1' C2' 1.482(7)
C2' C3' 1.326(6)
C3' C12' 1.476(6)
C3' C4' 1.519(6)
C4' C5' 1.500(6)
C4' C9' 1.541(6)
C5' C6' 1.326(8)
C5' H5' 0.9300
C6' C7' 1.463(8)
C6' H6' 0.9300
C7' C8' 1.488(7)
C8' C9' 1.507(6)
C8' H8'1 0.9700
C8' H8'2 0.9700
C9' C10' 1.530(7)
C9' H9' 0.9800
C10' C11' 1.544(7)
C11' H11C 0.9700
C11' H11D 0.9700
C12' C17' 1.377(6)
C12' C13' 1.393(6)
C13' C14' 1.382(7)
C13' H13' 0.9300
C14' C15' 1.355(8)
C14' H14' 0.9300
C15' C16' 1.360(8)
C15' H15' 0.9300
C16' C17' 1.378(7)
C16' H16' 0.9300
C17' H17' 0.9300

loop_
_geom_hbond_atom_site_label_D
_geom_hbond_atom_site_label_H
_geom_hbond_atom_site_label_A
_geom_hbond_distance_DH
_geom_hbond_distance_HA
_geom_hbond_distance_DA
_geom_hbond_angle_DHA
_geom_hbond_site_symmetry_A
C16' H16' O3' 0.93 2.48 3.358(7) 156.5 1_655
C17 H17 O2' 0.93 2.52 3.211(6) 131.8 1_565
C14' H14' O1' 0.93 2.57 3.374(6) 145.6 3_646
C5' H5' O3 0.93 2.48 3.284(6) 144.9 3_546
C8' H8'1 O1 0.97 2.58 3.364(7) 137.5 4_557

loop_
_geom_torsion_atom_site_label_1
_geom_torsion_atom_site_label_2
_geom_torsion_atom_site_label_3
_geom_torsion_atom_site_label_4
_geom_torsion
C11 N1 C1 O1 -33.4(8)
C4 N1 C1 O1 -169.2(5)
C11 N1 C1 C2 145.4(5)
C4 N1 C1 C2 9.6(5)
O1 C1 C2 C3 172.7(5)
N1 C1 C2 C3 -6.1(6)
O1 C1 C2 I1 -4.2(7)
N1 C1 C2 I1 177.1(3)
C1 C2 C3 C12 -176.8(4)
I1 C2 C3 C12 -0.2(7)
C1 C2 C3 C4 0.0(5)
I1 C2 C3 C4 176.6(3)
C1 N1 C4 C3 -9.5(5)
C11 N1 C4 C3 -150.6(4)
C1 N1 C4 C5 -132.1(4)
C11 N1 C4 C5 86.8(5)
C1 N1 C4 C9 110.4(4)
C11 N1 C4 C9 -30.7(5)
C2 C3 C4 N1 5.5(5)
C12 C3 C4 N1 -177.4(4)
C2 C3 C4 C5 124.2(4)
C12 C3 C4 C5 -58.7(6)
C2 C3 C4 C9 -105.3(4)
C12 C3 C4 C9 71.8(5)
N1 C4 C5 C6 -125.7(5)
C3 C4 C5 C6 119.2(6)
C9 C4 C5 C6 -13.4(7)
C4 C5 C6 C7 -4.1(9)
C5 C6 C7 O2 177.9(6)
C5 C6 C7 C8 -3.0(8)
O2 C7 C8 C9 -153.7(6)
C6 C7 C8 C9 27.3(7)
C7 C8 C9 C10 75.0(6)
C7 C8 C9 C4 -45.5(6)
N1 C4 C9 C10 28.4(4)
C3 C4 C9 C10 139.3(4)
C5 C4 C9 C10 -88.1(4)
N1 C4 C9 C8 154.5(4)
C3 C4 C9 C8 -94.6(5)
C5 C4 C9 C8 38.0(6)
C8 C9 C10 O3 33.7(7)
C4 C9 C10 O3 160.9(5)
C8 C9 C10 C11 -145.4(4)
C4 C9 C10 C11 -18.3(5)
C1 N1 C11 C10 -115.9(5)
C4 N1 C11 C10 19.2(6)
O3 C10 C11 N1 -178.6(5)
C9 C10 C11 N1 0.6(5)
C2 C3 C12 C17 -116.7(6)
C4 C3 C12 C17 66.8(6)
C2 C3 C12 C13 59.9(7)
C4 C3 C12 C13 -116.5(5)
C17 C12 C13 C14 -2.0(8)
C3 C12 C13 C14 -178.8(5)
C12 C13 C14 C15 1.8(9)
C13 C14 C15 C16 -0.4(10)
C14 C15 C16 C17 -0.7(10)
C15 C16 C17 C12 0.5(9)
C13 C12 C17 C16 0.8(8)
C3 C12 C17 C16 177.5(5)
C11' N1' C1' O1' -28.0(8)
C4' N1' C1' O1' -163.3(5)
C11' N1' C1' C2' 149.0(4)
C4' N1' C1' C2' 13.8(5)
O1' C1' C2' C3' 168.8(5)
N1' C1' C2' C3' -8.2(5)
O1' C1' C2' I1' -6.5(7)
N1' C1' C2' I1' 176.5(3)
C1' C2' C3' C12' -177.6(4)
I1' C2' C3' C12' -2.7(7)
C1' C2' C3' C4' -0.6(5)
I1' C2' C3' C4' 174.3(3)
C1' N1' C4' C5' -137.3(4)
C11' N1' C4' C5' 81.7(5)
C1' N1' C4' C3' -14.0(4)
C11' N1' C4' C3' -154.9(4)
C1' N1' C4' C9' 104.9(4)
C11' N1' C4' C9' -36.1(5)
C2' C3' C4' N1' 8.4(4)
C12' C3' C4' N1' -174.2(3)
C2' C3' C4' C5' 128.9(4)
C12' C3' C4' C5' -53.7(5)
C2' C3' C4' C9' -101.6(4)
C12' C3' C4' C9' 75.8(5)
N1' C4' C5' C6' -128.7(5)
C3' C4' C5' C6' 115.4(5)
C9' C4' C5' C6' -16.0(7)
C4' C5' C6' C7' -3.9(8)
C5' C6' C7' O2' 178.9(5)
C5' C6' C7' C8' -1.6(8)
O2' C7' C8' C9' -153.8(5)
C6' C7' C8' C9' 26.7(6)
C7' C8' C9' C10' 69.6(5)
C7' C8' C9' C4' -47.6(5)
N1' C4' C9' C8' 160.1(4)
C5' C4' C9' C8' 42.1(5)
C3' C4' C9' C8' -89.7(5)
N1' C4' C9' C10' 36.6(4)
C5' C4' C9' C10' -81.5(4)
C3' C4' C9' C10' 146.8(4)
C8' C9' C10' O3' 26.9(6)
C4' C9' C10' O3' 152.2(4)
C8' C9' C10' C11' -151.6(4)
C4' C9' C10' C11' -26.3(4)
C1' N1' C11' C10' -116.2(5)
C4' N1' C11' C10' 19.1(5)
O3' C10' C11' N1' -172.7(5)
C9' C10' C11' N1' 5.8(5)
C2' C3' C12' C17' 68.9(6)
C4' C3' C12' C17' -107.9(5)
C2' C3' C12' C13' -112.3(5)
C4' C3' C12' C13' 71.0(5)
C17' C12' C13' C14' -0.1(6)
C3' C12' C13' C14' -178.9(4)
C12' C13' C14' C15' 1.2(7)
C13' C14' C15' C16' -0.7(8)
C14' C15' C16' C17' -1.0(8)
C13' C12' C17' C16' -1.6(7)
C3' C12' C17' C16' 177.3(4)
C15' C16' C17' C12' 2.2(8)
